data_4101778
loop_
_publ_author_name
'Alexander Laskavy'
'Linda J. W. Shimon'
'Leonid Konstantinovski'
'Mark A. Iron'
'Ronny Neumann'

_publ_section_title
;
 Activation of Molecular Oxygen by a Dioxygenase Pathway by a Ruthenium
 Bis-bipyridine Compound with a Proximal Selenium Site
;
_journal_name_full 'Journal of the American Chemical Society'
_journal_page_first 517
_journal_page_last 523
_journal_paper_doi 10.1021/ja9047027
_journal_volume 132
_journal_year 2010
_chemical_formula_moiety '6(C44H32N4O2RuSe4),29(CHCl3),6(F6 P),6Cl'
_chemical_formula_sum 'C293 H221 Cl93 F36 N24 O12 P6 Ru6 Se24'
_chemical_formula_weight 10938.07
_chemical_name_systematic
; 
 ? 
;
_space_group_IT_number 148
_symmetry_cell_setting rhombohedral
_symmetry_space_group_name_Hall '-P 3*'
_symmetry_space_group_name_H-M 'R -3 :R'
_atom_sites_solution_hydrogens geom
_atom_sites_solution_primary direct
_atom_sites_solution_secondary difmap
_audit_creation_method SHELXL-97
_cell_angle_alpha 99.34
_cell_angle_beta 99.34
_cell_angle_gamma 99.34
_cell_formula_units_Z 1
_cell_length_a 21.8438(4)
_cell_length_b 21.8438(4)
_cell_length_c 21.8438(4)
_cell_measurement_reflns_used 12593
_cell_measurement_temperature 100(2)
_cell_measurement_theta_max 25.68
_cell_measurement_theta_min 2.63
_cell_volume 9956.0(3)
_computing_cell_refinement 'Bruker Apex2'
_computing_data_collection 'Bruker Apex2'
_computing_data_reduction 'Bruker Apex2'
_computing_structure_refinement 'SHELXL-97 (Sheldrick, 1997)'
_computing_structure_solution 'SHELXS-97 (Sheldrick, 1990)'
_diffrn_ambient_temperature 100(2)
_diffrn_measured_fraction_theta_full 0.997
_diffrn_measured_fraction_theta_max 0.997
_diffrn_measurement_device_type 'Bruker KappaApexII CCD'
_diffrn_measurement_method 'phi and omega scans'
_diffrn_radiation_monochromator graphite
_diffrn_radiation_source 'fine-focus sealed tube'
_diffrn_radiation_type MoK\a
_diffrn_radiation_wavelength 0.71073
_diffrn_reflns_av_R_equivalents 0.0710
_diffrn_reflns_av_sigmaI/netI 0.0512
_diffrn_reflns_limit_h_max 26
_diffrn_reflns_limit_h_min -26
_diffrn_reflns_limit_k_max 25
_diffrn_reflns_limit_k_min -26
_diffrn_reflns_limit_l_max 26
_diffrn_reflns_limit_l_min -25
_diffrn_reflns_number 97880
_diffrn_reflns_theta_full 25.68
_diffrn_reflns_theta_max 25.68
_diffrn_reflns_theta_min 2.63
_exptl_absorpt_coefficient_mu 3.136
_exptl_absorpt_correction_T_max 0.8590
_exptl_absorpt_correction_T_min 0.5728
_exptl_absorpt_correction_type multi-scan
_exptl_absorpt_process_details 'Bruker Apex2'
_exptl_crystal_colour black
_exptl_crystal_density_diffrn 1.824
_exptl_crystal_density_method 'not measured'
_exptl_crystal_description needle
_exptl_crystal_F_000 5318
_exptl_crystal_size_max 0.20
_exptl_crystal_size_mid 0.05
_exptl_crystal_size_min 0.05
_refine_diff_density_max 2.876
_refine_diff_density_min -1.570
_refine_diff_density_rms 0.164
_refine_ls_extinction_method none
_refine_ls_goodness_of_fit_ref 1.049
_refine_ls_hydrogen_treatment constr
_refine_ls_matrix_type full
_refine_ls_number_parameters 764
_refine_ls_number_reflns 12593
_refine_ls_number_restraints 4
_refine_ls_restrained_S_all 1.050
_refine_ls_R_factor_all 0.1121
_refine_ls_R_factor_gt 0.0591
_refine_ls_shift/su_max 0.001
_refine_ls_shift/su_mean 0.000
_refine_ls_structure_factor_coef Fsqd
_refine_ls_weighting_details 'calc w=1/[\s^2^(Fo^2^)+(0.0879P)^2^+101.6738P] where P=(Fo^2^+2Fc^2^)/3'
_refine_ls_weighting_scheme calc
_refine_ls_wR_factor_gt 0.1525
_refine_ls_wR_factor_ref 0.1984
_reflns_number_gt 8329
_reflns_number_total 12593
_reflns_threshold_expression >2sigma(I)
_cod_data_source_file ja9047027_si_003.cif
_cod_data_source_block n189
_cod_original_cell_volume 9956.3(3)
_cod_original_sg_symbol_Hall '-R 3'
_cod_original_sg_symbol_H-M 'R -3'
_cod_database_code 4101778

loop_
_symmetry_equiv_pos_as_xyz
'x, y, z'
'z, x, y'
'y, z, x'
'-x, -y, -z'
'-z, -x, -y'
'-y, -z, -x'

loop_
_atom_site_label
_atom_site_type_symbol
_atom_site_fract_x
_atom_site_fract_y
_atom_site_fract_z
_atom_site_U_iso_or_equiv
_atom_site_adp_type
_atom_site_occupancy
_atom_site_symmetry_multiplicity
_atom_site_calc_flag
_atom_site_refinement_flags
_atom_site_disorder_assembly
_atom_site_disorder_group
Ru1 Ru 0.61920(3) 0.95518(3) 0.28622(3) 0.02294(16) Uani 1 1 d . . .
Se1 Se 0.46994(4) 0.93342(4) 0.25090(4) 0.0262(2) Uani 1 1 d . . .
Se2 Se 0.77336(4) 0.95528(5) 0.36748(4) 0.0392(2) Uani 1 1 d . . .
Se3 Se 0.70172(4) 1.08399(4) 0.27644(4) 0.0320(2) Uani 1 1 d . . .
Se4 Se 0.55356(4) 0.79329(4) 0.27092(4) 0.0309(2) Uani 1 1 d . . .
O2 O 0.6377(3) 1.0272(3) 0.2352(3) 0.0303(13) Uani 1 1 d . . .
O1 O 0.5354(3) 0.9876(3) 0.2949(3) 0.0286(13) Uani 1 1 d . . .
N1 N 0.5715(3) 0.9040(3) 0.2028(3) 0.0246(14) Uani 1 1 d . . .
N2 N 0.6595(3) 1.0210(3) 0.3636(3) 0.0246(14) Uani 1 1 d . . .
N3 N 0.6037(3) 0.9043(3) 0.3578(3) 0.0238(14) Uani 1 1 d . . .
N4 N 0.6914(3) 0.9175(3) 0.2520(3) 0.0264(15) Uani 1 1 d . . .
C1 C 0.4283(4) 0.9911(4) 0.2095(4) 0.0276(18) Uani 1 1 d . . .
C2 C 0.4652(4) 1.0404(4) 0.1930(4) 0.035(2) Uani 1 1 d . . .
H2A H 0.5096 1.0429 0.1974 0.041 Uiso 1 1 calc R . .
C3 C 0.4370(5) 1.0863(4) 0.1697(5) 0.039(2) Uani 1 1 d . . .
H3A H 0.4617 1.1201 0.1568 0.047 Uiso 1 1 calc R . .
C4 C 0.3727(5) 1.0829(5) 0.1653(5) 0.047(2) Uani 1 1 d . . .
H4A H 0.3534 1.1154 0.1510 0.056 Uiso 1 1 calc R . .
C5 C 0.3363(5) 1.0327(5) 0.1815(5) 0.044(2) Uani 1 1 d . . .
H5A H 0.2919 1.0300 0.1770 0.053 Uiso 1 1 calc R . .
C6 C 0.3638(4) 0.9862(5) 0.2042(4) 0.038(2) Uani 1 1 d . . .
H6A H 0.3389 0.9516 0.2158 0.045 Uiso 1 1 calc R . .
C7 C 0.5096(4) 0.9000(4) 0.1823(4) 0.0257(17) Uani 1 1 d . . .
C8 C 0.4786(4) 0.8747(4) 0.1214(4) 0.0322(19) Uani 1 1 d . . .
H8A H 0.4343 0.8718 0.1091 0.039 Uiso 1 1 calc R . .
C9 C 0.5145(4) 0.8537(4) 0.0787(4) 0.033(2) Uani 1 1 d . . .
H9A H 0.4949 0.8372 0.0357 0.040 Uiso 1 1 calc R . .
C10 C 0.5794(4) 0.8564(4) 0.0981(4) 0.0288(18) Uani 1 1 d . . .
H10A H 0.6042 0.8411 0.0693 0.035 Uiso 1 1 calc R . .
C11 C 0.6065(4) 0.8823(4) 0.1613(4) 0.0284(18) Uani 1 1 d . . .
C12 C 0.6735(4) 0.8883(4) 0.1892(4) 0.0260(17) Uani 1 1 d . . .
C13 C 0.7152(4) 0.8653(4) 0.1545(4) 0.0299(19) Uani 1 1 d . . .
H13A H 0.7012 0.8462 0.1111 0.036 Uiso 1 1 calc R . .
C14 C 0.7780(4) 0.8704(5) 0.1838(4) 0.038(2) Uani 1 1 d . . .
H14A H 0.8075 0.8549 0.1609 0.046 Uiso 1 1 calc R . .
C15 C 0.7960(4) 0.8986(5) 0.2468(4) 0.036(2) Uani 1 1 d . . .
H15A H 0.8385 0.9029 0.2680 0.044 Uiso 1 1 calc R . .
C16 C 0.7518(4) 0.9207(4) 0.2794(4) 0.0301(19) Uani 1 1 d . . .
C17 C 0.8637(4) 0.9624(4) 0.3805(4) 0.0295(18) Uani 1 1 d . . .
C18 C 0.9002(4) 1.0108(4) 0.3610(4) 0.033(2) Uani 1 1 d . . .
H18A H 0.8803 1.0381 0.3381 0.040 Uiso 1 1 calc R . .
C19 C 0.9646(5) 1.0195(5) 0.3744(4) 0.040(2) Uani 1 1 d . . .
H19A H 0.9894 1.0531 0.3614 0.048 Uiso 1 1 calc R . .
C20 C 0.9936(5) 0.9793(5) 0.4071(5) 0.044(2) Uani 1 1 d . . .
H20A H 1.0384 0.9857 0.4171 0.053 Uiso 1 1 calc R . .
C21 C 0.9579(5) 0.9305(5) 0.4249(5) 0.052(3) Uani 1 1 d . . .
H21A H 0.9780 0.9025 0.4465 0.062 Uiso 1 1 calc R . .
C22 C 0.8919(4) 0.9213(4) 0.4118(5) 0.039(2) Uani 1 1 d . . .
H22A H 0.8670 0.8874 0.4242 0.047 Uiso 1 1 calc R . .
C23 C 0.6668(5) 1.1567(4) 0.2637(4) 0.039(2) Uani 1 1 d . . .
C24 C 0.7024(6) 1.2055(5) 0.2434(5) 0.051(3) Uani 1 1 d . . .
H24A H 0.7456 1.2057 0.2415 0.061 Uiso 1 1 calc R . .
C25 C 0.6741(7) 1.2535(6) 0.2261(5) 0.075(5) Uani 1 1 d . . .
H25A H 0.6974 1.2867 0.2110 0.090 Uiso 1 1 calc R . .
C26 C 0.6099(7) 1.2537(5) 0.2306(5) 0.065(4) Uani 1 1 d . . .
H26A H 0.5905 1.2872 0.2192 0.078 Uiso 1 1 calc R . .
C27 C 0.5762(6) 1.2055(5) 0.2514(5) 0.059(3) Uani 1 1 d . . .
H27A H 0.5335 1.2059 0.2550 0.071 Uiso 1 1 calc R . .
C28 C 0.6041(5) 1.1561(5) 0.2674(5) 0.045(2) Uani 1 1 d . . .
H28A H 0.5803 1.1222 0.2809 0.054 Uiso 1 1 calc R . .
C29 C 0.6871(4) 1.0807(4) 0.3613(4) 0.0295(18) Uani 1 1 d . . .
C30 C 0.7054(4) 1.1282(4) 0.4125(4) 0.038(2) Uani 1 1 d . . .
H30A H 0.7260 1.1690 0.4093 0.045 Uiso 1 1 calc R . .
C31 C 0.6932(5) 1.1153(4) 0.4702(4) 0.039(2) Uani 1 1 d . . .
H31A H 0.7038 1.1480 0.5068 0.047 Uiso 1 1 calc R . .
C32 C 0.6659(4) 1.0555(4) 0.4742(4) 0.035(2) Uani 1 1 d . . .
H32A H 0.6582 1.0462 0.5136 0.042 Uiso 1 1 calc R . .
C33 C 0.6493(4) 1.0080(4) 0.4196(4) 0.0279(18) Uani 1 1 d . . .
C34 C 0.6196(4) 0.9418(4) 0.4169(3) 0.0234(16) Uani 1 1 d . . .
C35 C 0.6102(4) 0.9194(4) 0.4710(4) 0.0330(19) Uani 1 1 d . . .
H35A H 0.6209 0.9469 0.5112 0.040 Uiso 1 1 calc R . .
C36 C 0.5851(4) 0.8567(4) 0.4654(4) 0.033(2) Uani 1 1 d . . .
H36A H 0.5793 0.8399 0.5020 0.040 Uiso 1 1 calc R . .
C37 C 0.5684(4) 0.8181(4) 0.4066(4) 0.0289(18) Uani 1 1 d . . .
H37A H 0.5504 0.7746 0.4022 0.035 Uiso 1 1 calc R . .
C38 C 0.5780(4) 0.8434(4) 0.3539(4) 0.0279(18) Uani 1 1 d . . .
C39 C 0.5146(5) 0.7164(4) 0.2914(4) 0.037(2) Uani 1 1 d . . .
C40 C 0.4502(5) 0.7065(5) 0.2945(4) 0.043(2) Uani 1 1 d . . .
H40A H 0.4262 0.7380 0.2866 0.051 Uiso 1 1 calc R . .
C41 C 0.4214(6) 0.6507(5) 0.3094(5) 0.050(3) Uani 1 1 d . . .
H41A H 0.3778 0.6436 0.3115 0.060 Uiso 1 1 calc R . .
C42 C 0.4571(7) 0.6054(6) 0.3210(6) 0.065(3) Uani 1 1 d . . .
H42A H 0.4379 0.5674 0.3317 0.078 Uiso 1 1 calc R . .
C43 C 0.5201(6) 0.6150(5) 0.3174(5) 0.057(3) Uani 1 1 d . . .
H43A H 0.5438 0.5833 0.3252 0.069 Uiso 1 1 calc R . .
C44 C 0.5492(5) 0.6699(4) 0.3026(4) 0.042(2) Uani 1 1 d . . .
H44A H 0.5928 0.6761 0.3001 0.050 Uiso 1 1 calc R . .
P3 P 0.76684(13) 0.92623(13) 0.57903(14) 0.0481(7) Uani 1 1 d . . .
F3 F 0.8378(3) 0.9462(3) 0.5715(3) 0.0577(16) Uani 1 1 d . . .
F4 F 0.7805(3) 0.9831(3) 0.6392(3) 0.0652(18) Uani 1 1 d . . .
F1 F 0.7458(3) 0.9725(3) 0.5350(3) 0.0583(16) Uani 1 1 d . . .
F5 F 0.7884(3) 0.8808(3) 0.6251(3) 0.0658(18) Uani 1 1 d . . .
F2 F 0.7543(3) 0.8697(3) 0.5212(3) 0.0691(19) Uani 1 1 d . . .
F6 F 0.6969(3) 0.9082(4) 0.5899(4) 0.072(2) Uani 1 1 d . . .
C100 C 0.7595(5) 0.8691(6) -0.0363(5) 0.053(3) Uani 1 1 d . . .
H10B H 0.7273 0.8331 -0.0635 0.063 Uiso 1 1 calc R . .
Cl1 Cl 0.80902(18) 0.84050(18) 0.01894(14) 0.0765(10) Uani 1 1 d . . .
Cl2 Cl 0.72122(16) 0.92336(14) 0.00292(15) 0.0641(8) Uani 1 1 d . . .
Cl3 Cl 0.80365(17) 0.90808(19) -0.08373(17) 0.0777(10) Uani 1 1 d . . .
C101 C 0.6586(4) 0.6485(4) 0.1318(4) 0.035(2) Uani 1 1 d . . .
H10C H 0.7036 0.6450 0.1457 0.042 Uiso 1 1 d . . .
Cl4 Cl 0.64866(12) 0.66101(16) 0.05371(13) 0.0568(7) Uani 1 1 d . . .
Cl5 Cl 0.61000(13) 0.57803(12) 0.13578(14) 0.0538(7) Uani 1 1 d . . .
Cl6A Cl 0.6406(2) 0.7083(2) 0.1880(2) 0.0375(12) Uiso 0.60 1 d P . .
Cl6B Cl 0.6436(3) 0.7185(3) 0.1724(3) 0.0295(15) Uiso 0.40 1 d P . .
C102 C 0.8196(7) 0.0317(6) 0.1411(7) 0.073(4) Uani 1 1 d . . .
H102 H 0.8232 -0.0130 0.1431 0.087 Uiso 1 1 calc R A 1
Cl7 Cl 0.74015(16) 0.03749(15) 0.13057(15) 0.0656(8) Uani 1 1 d . B .
Cl8A Cl 0.8592(5) 0.0808(6) 0.2127(6) 0.059(2) Uani 0.50 1 d P B 1
Cl9A Cl 0.8528(6) 0.0539(5) 0.0765(5) 0.067(3) Uani 0.50 1 d P B 1
Cl9B Cl 0.8591(15) 0.0515(13) 0.0834(14) 0.210(13) Uani 0.50 1 d P B 2
Cl8B Cl 0.8665(12) 0.0745(14) 0.2108(13) 0.190(11) Uani 0.50 1 d P B 2
C104 C 0.5029(5) 0.0940(5) 0.3882(5) 0.052(3) Uani 1 1 d . . .
H104 H 0.5214 0.0741 0.3528 0.062 Uiso 1 1 calc R C 1
Cl10 Cl 0.49895(13) 0.04124(13) 0.44082(13) 0.0538(7) Uani 1 1 d . D .
Cl11 Cl 0.42737(15) 0.10258(15) 0.35507(15) 0.0638(8) Uiso 1 1 d . D .
Cl12 Cl 0.5465(3) 0.1700(3) 0.4149(3) 0.0480(15) Uiso 0.50 1 d P D 1
Cl13 Cl 0.5509(3) 0.1652(3) 0.4373(3) 0.0507(16) Uiso 0.50 1 d P D 2
C105 C 0.6714(5) 0.7412(7) 0.5404(4) 0.051(5) Uiso 0.50 1 d PD . .
H105 H 0.6960 0.7883 0.5822 0.062 Uiso 0.50 1 d P . .
Cl16 Cl 0.7409(3) 0.7141(4) 0.5642(4) 0.0805(19) Uiso 0.50 1 d PD . .
Cl15 Cl 0.6314(3) 0.6955(2) 0.4654(2) 0.0541(13) Uani 0.50 1 d PD . .
Cl17 Cl 0.6311(6) 0.7304(6) 0.6008(6) 0.057(3) Uiso 0.25 1 d PD . .
Cl18 Cl 0.6132(6) 0.7416(7) 0.5878(7) 0.065(4) Uiso 0.25 1 d PD . .
C106 C 0.2496(17) 0.2496(17) 0.2496(17) 0.065(11) Uiso 0.50 3 d SP . .
H106 H 0.2818 0.2818 0.2818 0.078 Uiso 0.50 3 calc SPR . .
C107 C 0.216(2) 0.216(2) 0.216(2) 0.092(16) Uiso 0.50 3 d SP . .
H107 H 0.1843 0.1843 0.1843 0.110 Uiso 0.50 3 calc SPR . .
Cl19 Cl 0.35138(11) 0.82595(11) 0.18362(10) 0.0388(5) Uani 1 1 d . . .
Cl14 Cl 0.2669(2) 0.1740(2) 0.2539(2) 0.1044(14) Uani 1 1 d . . .

loop_
_atom_site_aniso_label
_atom_site_aniso_U_11
_atom_site_aniso_U_22
_atom_site_aniso_U_33
_atom_site_aniso_U_23
_atom_site_aniso_U_13
_atom_site_aniso_U_12
Ru1 0.0216(3) 0.0250(3) 0.0177(3) -0.0022(2) 0.0012(2) 0.0005(3)
Se1 0.0238(4) 0.0287(4) 0.0230(4) 0.0002(3) 0.0037(3) 0.0021(3)
Se2 0.0275(5) 0.0598(6) 0.0218(4) -0.0098(4) -0.0027(3) 0.0092(4)
Se3 0.0333(5) 0.0335(5) 0.0228(4) 0.0012(3) 0.0036(3) -0.0058(4)
Se4 0.0397(5) 0.0241(4) 0.0222(4) -0.0041(3) 0.0003(4) 0.0014(4)
O2 0.031(3) 0.032(3) 0.020(3) 0.000(2) 0.000(2) -0.005(3)
O1 0.025(3) 0.029(3) 0.027(3) -0.005(2) -0.001(2) 0.006(2)
N1 0.023(3) 0.024(3) 0.023(4) 0.000(3) 0.001(3) 0.002(3)
N2 0.026(4) 0.024(3) 0.020(3) -0.002(3) 0.000(3) 0.003(3)
N3 0.022(3) 0.021(3) 0.024(3) -0.002(3) 0.001(3) 0.001(3)
N4 0.023(4) 0.034(4) 0.021(3) 0.002(3) 0.003(3) 0.004(3)
C1 0.025(4) 0.032(5) 0.025(4) 0.004(3) 0.002(3) 0.007(4)
C2 0.038(5) 0.035(5) 0.028(5) 0.001(4) 0.007(4) 0.006(4)
C3 0.041(5) 0.033(5) 0.042(5) 0.008(4) 0.005(4) 0.009(4)
C4 0.053(6) 0.044(6) 0.039(6) -0.001(5) -0.002(5) 0.019(5)
C5 0.034(5) 0.054(6) 0.042(6) 0.001(5) 0.003(4) 0.016(5)
C6 0.034(5) 0.044(5) 0.032(5) 0.004(4) 0.003(4) 0.004(4)
C7 0.026(4) 0.028(4) 0.020(4) 0.003(3) 0.003(3) 0.001(3)
C8 0.030(5) 0.038(5) 0.023(4) 0.003(4) 0.000(4) 0.001(4)
C9 0.032(5) 0.039(5) 0.025(4) -0.001(4) 0.001(4) 0.005(4)
C10 0.031(5) 0.034(5) 0.020(4) 0.003(3) 0.004(3) 0.006(4)
C11 0.029(4) 0.022(4) 0.030(4) 0.005(3) 0.003(4) -0.003(3)
C12 0.023(4) 0.031(4) 0.019(4) -0.001(3) 0.000(3) 0.000(3)
C13 0.029(4) 0.041(5) 0.016(4) -0.002(3) 0.002(3) 0.004(4)
C14 0.035(5) 0.046(6) 0.032(5) 0.000(4) 0.007(4) 0.011(4)
C15 0.023(4) 0.057(6) 0.028(5) 0.001(4) 0.002(4) 0.014(4)
C16 0.024(4) 0.037(5) 0.021(4) -0.008(4) -0.004(3) 0.006(4)
C17 0.029(4) 0.038(5) 0.017(4) -0.003(3) -0.001(3) 0.007(4)
C18 0.034(5) 0.037(5) 0.028(5) 0.005(4) 0.001(4) 0.014(4)
C19 0.043(6) 0.036(5) 0.039(5) -0.001(4) 0.014(4) 0.001(4)
C20 0.028(5) 0.042(6) 0.056(6) 0.001(5) 0.000(4) 0.005(4)
C21 0.047(6) 0.051(6) 0.057(7) 0.020(5) -0.008(5) 0.015(5)
C22 0.035(5) 0.033(5) 0.045(6) 0.009(4) -0.001(4) 0.002(4)
C23 0.046(6) 0.031(5) 0.026(5) 0.003(4) -0.013(4) -0.008(4)
C24 0.061(7) 0.044(6) 0.035(5) 0.014(5) -0.016(5) -0.011(5)
C25 0.103(11) 0.049(7) 0.043(7) 0.020(6) -0.034(7) -0.030(7)
C26 0.098(11) 0.029(6) 0.050(7) 0.008(5) -0.027(7) 0.000(6)
C27 0.071(8) 0.050(7) 0.046(6) -0.002(5) -0.006(6) 0.012(6)
C28 0.053(6) 0.038(5) 0.037(5) 0.004(4) -0.002(5) 0.006(5)
C29 0.028(4) 0.027(4) 0.028(4) -0.002(4) 0.002(4) 0.001(3)
C30 0.040(5) 0.028(5) 0.036(5) -0.006(4) 0.008(4) -0.009(4)
C31 0.048(6) 0.027(5) 0.031(5) -0.009(4) 0.007(4) -0.011(4)
C32 0.043(5) 0.035(5) 0.020(4) -0.003(4) 0.000(4) -0.001(4)
C33 0.020(4) 0.028(4) 0.031(4) -0.002(4) 0.003(3) 0.000(3)
C34 0.022(4) 0.026(4) 0.018(4) -0.001(3) 0.001(3) -0.001(3)
C35 0.032(5) 0.036(5) 0.027(4) -0.004(4) 0.008(4) 0.002(4)
C36 0.036(5) 0.036(5) 0.025(4) 0.004(4) 0.008(4) -0.001(4)
C37 0.025(4) 0.029(4) 0.026(4) -0.005(3) 0.002(3) -0.001(3)
C38 0.023(4) 0.030(5) 0.027(4) -0.002(3) 0.004(3) 0.001(3)
C39 0.045(6) 0.035(5) 0.021(4) -0.009(4) -0.003(4) -0.002(4)
C40 0.048(6) 0.038(5) 0.033(5) -0.007(4) 0.001(4) 0.002(5)
C41 0.059(7) 0.040(6) 0.037(6) -0.010(5) 0.008(5) -0.014(5)
C42 0.081(9) 0.042(7) 0.055(7) 0.004(5) 0.003(6) -0.024(6)
C43 0.076(9) 0.036(6) 0.050(7) 0.008(5) -0.008(6) -0.002(6)
C44 0.047(6) 0.035(5) 0.036(5) 0.005(4) -0.004(4) 0.001(4)
P3 0.0422(15) 0.0441(15) 0.0559(17) 0.0128(13) 0.0053(13) 0.0034(12)
F3 0.038(3) 0.045(3) 0.093(5) 0.023(3) 0.013(3) 0.006(3)
F4 0.069(4) 0.064(4) 0.065(4) 0.012(3) 0.017(4) 0.016(3)
F1 0.044(3) 0.054(4) 0.075(4) 0.028(3) -0.001(3) 0.003(3)
F5 0.061(4) 0.054(4) 0.081(5) 0.024(4) 0.003(4) 0.007(3)
F2 0.082(5) 0.041(4) 0.072(5) -0.004(3) 0.012(4) -0.004(3)
F6 0.057(4) 0.086(5) 0.083(5) 0.041(4) 0.019(4) 0.013(4)
C100 0.046(6) 0.069(7) 0.045(6) 0.011(5) 0.005(5) 0.019(5)
Cl1 0.096(3) 0.100(3) 0.0463(17) 0.0162(17) 0.0114(16) 0.057(2)
Cl2 0.075(2) 0.0556(17) 0.0617(18) 0.0047(14) 0.0134(15) 0.0202(15)
Cl3 0.074(2) 0.099(3) 0.068(2) 0.0312(19) 0.0227(17) 0.0158(19)
C101 0.031(5) 0.035(5) 0.035(5) 0.003(4) -0.002(4) 0.012(4)
Cl4 0.0378(14) 0.090(2) 0.0442(15) 0.0193(14) 0.0056(11) 0.0141(14)
Cl5 0.0540(16) 0.0371(14) 0.0632(17) 0.0073(12) 0.0025(13) 0.0003(12)
C102 0.080(9) 0.051(7) 0.090(10) 0.023(7) 0.026(8) 0.002(7)
Cl7 0.078(2) 0.0618(18) 0.0570(18) 0.0069(14) 0.0142(15) 0.0169(16)
Cl8A 0.045(4) 0.075(6) 0.055(6) 0.038(5) -0.007(4) -0.005(4)
Cl9A 0.086(6) 0.045(5) 0.058(4) -0.015(4) 0.044(4) -0.029(4)
Cl9B 0.26(3) 0.133(18) 0.24(3) -0.009(17) 0.15(2) -0.004(17)
Cl8B 0.20(2) 0.20(2) 0.139(18) 0.089(17) -0.031(16) -0.045(17)
C104 0.065(7) 0.036(6) 0.051(6) -0.009(5) 0.028(5) 0.002(5)
Cl10 0.0504(15) 0.0566(16) 0.0553(16) 0.0065(13) 0.0215(13) 0.0060(13)
Cl15 0.073(4) 0.043(3) 0.042(3) 0.005(2) 0.004(3) 0.011(3)
Cl19 0.0381(12) 0.0371(12) 0.0335(12) -0.0058(9) 0.0080(9) -0.0030(10)
Cl14 0.101(3) 0.097(3) 0.111(3) 0.026(3) -0.002(3) 0.026(3)

loop_
_atom_type_symbol
_atom_type_description
_atom_type_scat_dispersion_real
_atom_type_scat_dispersion_imag
_atom_type_scat_source
C C 0.0033 0.0016 'International Tables Vol C Tables 4.2.6.8 and 6.1.1.4'
H H 0.0000 0.0000 'International Tables Vol C Tables 4.2.6.8 and 6.1.1.4'
N N 0.0061 0.0033 'International Tables Vol C Tables 4.2.6.8 and 6.1.1.4'
O O 0.0106 0.0060 'International Tables Vol C Tables 4.2.6.8 and 6.1.1.4'
F F 0.0171 0.0103 'International Tables Vol C Tables 4.2.6.8 and 6.1.1.4'
P P 0.1023 0.0942 'International Tables Vol C Tables 4.2.6.8 and 6.1.1.4'
Se Se -0.0929 2.2259 'International Tables Vol C Tables 4.2.6.8 and 6.1.1.4'
Ru Ru -1.2594 0.8363 'International Tables Vol C Tables 4.2.6.8 and 6.1.1.4'
Cl Cl 0.1484 0.1585 'International Tables Vol C Tables 4.2.6.8 and 6.1.1.4'

loop_
_geom_angle_atom_site_label_1
_geom_angle_atom_site_label_2
_geom_angle_atom_site_label_3
_geom_angle
_geom_angle_site_symmetry_1
_geom_angle_site_symmetry_3
_geom_angle_publ_flag
N1 Ru1 N2 168.2(3) . . ?
N1 Ru1 N4 79.7(3) . . ?
N2 Ru1 N4 107.2(3) . . ?
N1 Ru1 O1 86.0(2) . . ?
N2 Ru1 O1 86.1(2) . . ?
N4 Ru1 O1 164.6(2) . . ?
N1 Ru1 O2 84.8(2) . . ?
N2 Ru1 O2 86.0(2) . . ?
N4 Ru1 O2 87.3(2) . . ?
O1 Ru1 O2 85.8(2) . . ?
N1 Ru1 N3 109.2(3) . . ?
N2 Ru1 N3 79.1(3) . . ?
N4 Ru1 N3 102.1(2) . . ?
O1 Ru1 N3 87.8(2) . . ?
O2 Ru1 N3 164.2(2) . . ?
O1 Se1 C1 98.1(3) . . ?
O1 Se1 C7 97.7(3) . . ?
C1 Se1 C7 98.1(3) . . ?
C16 Se2 C17 99.7(3) . . ?
O2 Se3 C23 97.7(3) . . ?
O2 Se3 C29 98.2(3) . . ?
C23 Se3 C29 99.0(4) . . ?
C38 Se4 C39 98.9(4) . . ?
Se3 O2 Ru1 110.4(3) . . ?
Se1 O1 Ru1 111.3(3) . . ?
C7 N1 C11 118.7(7) . . ?
C7 N1 Ru1 123.6(5) . . ?
C11 N1 Ru1 116.6(5) . . ?
C33 N2 C29 118.6(7) . . ?
C33 N2 Ru1 117.3(5) . . ?
C29 N2 Ru1 123.1(5) . . ?
C38 N3 C34 116.9(7) . . ?
C38 N3 Ru1 130.3(5) . . ?
C34 N3 Ru1 112.6(5) . . ?
C16 N4 C12 116.6(7) . . ?
C16 N4 Ru1 131.0(5) . . ?
C12 N4 Ru1 112.3(5) . . ?
C2 C1 C6 122.0(8) . . ?
C2 C1 Se1 118.0(6) . . ?
C6 C1 Se1 119.5(7) . . ?
C1 C2 C3 119.1(9) . . ?
C1 C2 H2A 120.4 . . ?
C3 C2 H2A 120.4 . . ?
C4 C3 C2 119.7(9) . . ?
C4 C3 H3A 120.2 . . ?
C2 C3 H3A 120.2 . . ?
C5 C4 C3 120.3(9) . . ?
C5 C4 H4A 119.8 . . ?
C3 C4 H4A 119.8 . . ?
C4 C5 C6 120.5(9) . . ?
C4 C5 H5A 119.7 . . ?
C6 C5 H5A 119.7 . . ?
C1 C6 C5 118.3(9) . . ?
C1 C6 H6A 120.8 . . ?
C5 C6 H6A 120.8 . . ?
N1 C7 C8 124.1(8) . . ?
N1 C7 Se1 110.8(5) . . ?
C8 C7 Se1 125.1(6) . . ?
C7 C8 C9 117.3(8) . . ?
C7 C8 H8A 121.4 . . ?
C9 C8 H8A 121.4 . . ?
C8 C9 C10 120.6(8) . . ?
C8 C9 H9A 119.7 . . ?
C10 C9 H9A 119.7 . . ?
C11 C10 C9 117.8(8) . . ?
C11 C10 H10A 121.1 . . ?
C9 C10 H10A 121.1 . . ?
N1 C11 C10 121.5(8) . . ?
N1 C11 C12 114.0(7) . . ?
C10 C11 C12 124.5(8) . . ?
C13 C12 N4 122.8(7) . . ?
C13 C12 C11 121.7(7) . . ?
N4 C12 C11 115.5(7) . . ?
C12 C13 C14 119.4(8) . . ?
C12 C13 H13A 120.3 . . ?
C14 C13 H13A 120.3 . . ?
C15 C14 C13 118.2(8) . . ?
C15 C14 H14A 120.9 . . ?
C13 C14 H14A 120.9 . . ?
C14 C15 C16 119.8(8) . . ?
C14 C15 H15A 120.1 . . ?
C16 C15 H15A 120.1 . . ?
N4 C16 C15 123.2(7) . . ?
N4 C16 Se2 115.6(6) . . ?
C15 C16 Se2 121.2(6) . . ?
C22 C17 C18 120.4(8) . . ?
C22 C17 Se2 119.9(7) . . ?
C18 C17 Se2 119.6(6) . . ?
C19 C18 C17 120.3(8) . . ?
C19 C18 H18A 119.9 . . ?
C17 C18 H18A 119.9 . . ?
C18 C19 C20 119.8(9) . . ?
C18 C19 H19A 120.1 . . ?
C20 C19 H19A 120.1 . . ?
C21 C20 C19 120.1(9) . . ?
C21 C20 H20A 119.9 . . ?
C19 C20 H20A 119.9 . . ?
C20 C21 C22 120.5(9) . . ?
C20 C21 H21A 119.7 . . ?
C22 C21 H21A 119.7 . . ?
C17 C22 C21 118.8(9) . . ?
C17 C22 H22A 120.6 . . ?
C21 C22 H22A 120.6 . . ?
C28 C23 C24 121.3(10) . . ?
C28 C23 Se3 119.0(7) . . ?
C24 C23 Se3 119.3(8) . . ?
C25 C24 C23 118.9(12) . . ?
C25 C24 H24A 120.5 . . ?
C23 C24 H24A 120.5 . . ?
C24 C25 C26 120.1(11) . . ?
C24 C25 H25A 119.9 . . ?
C26 C25 H25A 119.9 . . ?
C27 C26 C25 119.7(11) . . ?
C27 C26 H26A 120.1 . . ?
C25 C26 H26A 120.1 . . ?
C26 C27 C28 120.4(12) . . ?
C26 C27 H27A 119.8 . . ?
C28 C27 H27A 119.8 . . ?
C23 C28 C27 119.5(10) . . ?
C23 C28 H28A 120.2 . . ?
C27 C28 H28A 120.2 . . ?
C30 C29 N2 123.6(8) . . ?
C30 C29 Se3 126.7(7) . . ?
N2 C29 Se3 109.6(6) . . ?
C29 C30 C31 117.8(8) . . ?
C29 C30 H30A 121.1 . . ?
C31 C30 H30A 121.1 . . ?
C32 C31 C30 119.9(8) . . ?
C32 C31 H31A 120.0 . . ?
C30 C31 H31A 120.0 . . ?
C31 C32 C33 119.4(8) . . ?
C31 C32 H32A 120.3 . . ?
C33 C32 H32A 120.3 . . ?
N2 C33 C32 120.6(8) . . ?
N2 C33 C34 114.2(7) . . ?
C32 C33 C34 125.2(8) . . ?
N3 C34 C35 123.0(7) . . ?
N3 C34 C33 115.5(7) . . ?
C35 C34 C33 121.6(7) . . ?
C36 C35 C34 118.5(8) . . ?
C36 C35 H35A 120.7 . . ?
C34 C35 H35A 120.7 . . ?
C35 C36 C37 119.8(8) . . ?
C35 C36 H36A 120.1 . . ?
C37 C36 H36A 120.1 . . ?
C36 C37 C38 119.2(8) . . ?
C36 C37 H37A 120.4 . . ?
C38 C37 H37A 120.4 . . ?
N3 C38 C37 122.6(7) . . ?
N3 C38 Se4 116.0(6) . . ?
C37 C38 Se4 121.5(6) . . ?
C44 C39 C40 119.7(9) . . ?
C44 C39 Se4 120.7(7) . . ?
C40 C39 Se4 119.6(7) . . ?
C41 C40 C39 120.0(10) . . ?
C41 C40 H40A 120.0 . . ?
C39 C40 H40A 120.0 . . ?
C42 C41 C40 119.2(11) . . ?
C42 C41 H41A 120.4 . . ?
C40 C41 H41A 120.4 . . ?
C43 C42 C41 120.7(11) . . ?
C43 C42 H42A 119.7 . . ?
C41 C42 H42A 119.7 . . ?
C42 C43 C44 120.8(11) . . ?
C42 C43 H43A 119.6 . . ?
C44 C43 H43A 119.6 . . ?
C43 C44 C39 119.6(10) . . ?
C43 C44 H44A 120.2 . . ?
C39 C44 H44A 120.2 . . ?
F2 P3 F1 91.8(4) . . ?
F2 P3 F6 91.3(4) . . ?
F1 P3 F6 90.6(4) . . ?
F2 P3 F3 91.3(4) . . ?
F1 P3 F3 90.2(3) . . ?
F6 P3 F3 177.2(5) . . ?
F2 P3 F5 89.7(4) . . ?
F1 P3 F5 178.6(4) . . ?
F6 P3 F5 89.3(4) . . ?
F3 P3 F5 89.8(4) . . ?
F2 P3 F4 178.7(4) . . ?
F1 P3 F4 89.5(4) . . ?
F6 P3 F4 89.0(4) . . ?
F3 P3 F4 88.4(4) . . ?
F5 P3 F4 89.1(4) . . ?
Cl1 C100 Cl2 109.8(6) . . ?
Cl1 C100 Cl3 110.4(6) . . ?
Cl2 C100 Cl3 108.0(7) . . ?
Cl1 C100 H10B 109.5 . . ?
Cl2 C100 H10B 109.5 . . ?
Cl3 C100 H10B 109.5 . . ?
Cl6B C101 Cl5 117.1(6) . . ?
Cl6B C101 Cl4 101.9(5) . . ?
Cl5 C101 Cl4 110.4(5) . . ?
Cl5 C101 Cl6A 105.9(5) . . ?
Cl4 C101 Cl6A 115.6(5) . . ?
Cl6B C101 H10C 110.4 . . ?
Cl5 C101 H10C 108.4 . . ?
Cl4 C101 H10C 108.4 . . ?
Cl6A C101 H10C 108.1 . . ?
Cl9B C102 Cl8B 104.7(15) . . ?
Cl9B C102 Cl7 116.5(15) . . ?
Cl8B C102 Cl7 115.7(13) . . ?
Cl9B C102 Cl8A 107.5(12) . . ?
Cl7 C102 Cl8A 108.4(8) . . ?
Cl8B C102 Cl9A 108.7(11) . . ?
Cl7 C102 Cl9A 110.2(9) . . ?
Cl8A C102 Cl9A 110.8(8) . . ?
Cl9B C102 H102 106.0 . . ?
Cl8B C102 H102 103.7 . . ?
Cl7 C102 H102 109.1 . . ?
Cl8A C102 H102 109.1 . . ?
Cl9A C102 H102 109.1 . . ?
Cl12 C104 Cl11 105.7(6) . . ?
Cl12 C104 Cl10 119.5(7) . . ?
Cl11 C104 Cl10 110.7(6) . . ?
Cl11 C104 Cl13 113.8(6) . . ?
Cl10 C104 Cl13 102.9(6) . . ?
Cl12 C104 H104 106.7 . . ?
Cl11 C104 H104 106.7 . . ?
Cl10 C104 H104 106.7 . . ?
Cl13 C104 H104 115.6 . . ?
Cl17 C105 Cl16 102.3(8) . . ?
Cl16 C105 Cl18 120.6(9) . . ?
Cl17 C105 Cl15 113.5(8) . . ?
Cl16 C105 Cl15 109.2(7) . . ?
Cl18 C105 Cl15 105.1(8) . . ?
Cl17 C105 H105 76.9 . . ?
Cl16 C105 H105 84.5 . . ?
Cl18 C105 H105 79.2 . . ?
Cl15 C105 H105 159.4 . . ?
Cl18 Cl17 C105 84.8(13) . . ?
Cl17 Cl18 C105 76.8(13) . . ?
Cl14 C106 Cl14 110.4(15) 2 3 ?
Cl14 C106 Cl14 110.4(15) 2 . ?
Cl14 C106 Cl14 110.4(15) 3 . ?
Cl14 C106 H106 108.5 2 . ?
Cl14 C106 H106 108.5 3 . ?
Cl14 C106 H106 108.5 . . ?
Cl14 C107 Cl14 112.9(18) . 2 ?
Cl14 C107 Cl14 113.0(18) . 3 ?
Cl14 C107 Cl14 113.0(18) 2 3 ?
Cl14 C107 H107 105.7 . . ?
Cl14 C107 H107 105.7 2 . ?
Cl14 C107 H107 105.7 3 . ?

loop_
_geom_bond_atom_site_label_1
_geom_bond_atom_site_label_2
_geom_bond_distance
_geom_bond_site_symmetry_2
_geom_bond_publ_flag
Ru1 N1 2.000(6) . ?
Ru1 N2 2.004(6) . ?
Ru1 N4 2.080(7) . ?
Ru1 O1 2.093(5) . ?
Ru1 O2 2.096(6) . ?
Ru1 N3 2.099(7) . ?
Se1 O1 1.733(5) . ?
Se1 C1 1.925(8) . ?
Se1 C7 1.949(8) . ?
Se2 C16 1.901(8) . ?
Se2 C17 1.925(8) . ?
Se3 O2 1.723(6) . ?
Se3 C23 1.909(10) . ?
Se3 C29 1.942(8) . ?
Se4 C38 1.902(8) . ?
Se4 C39 1.910(10) . ?
N1 C7 1.339(10) . ?
N1 C11 1.353(10) . ?
N2 C33 1.343(10) . ?
N2 C29 1.359(10) . ?
N3 C38 1.342(10) . ?
N3 C34 1.370(10) . ?
N4 C16 1.343(10) . ?
N4 C12 1.381(10) . ?
C1 C2 1.371(12) . ?
C1 C6 1.379(12) . ?
C2 C3 1.383(12) . ?
C2 H2A 0.9500 . ?
C3 C4 1.381(14) . ?
C3 H3A 0.9500 . ?
C4 C5 1.377(15) . ?
C4 H4A 0.9500 . ?
C5 C6 1.380(13) . ?
C5 H5A 0.9500 . ?
C6 H6A 0.9500 . ?
C7 C8 1.370(11) . ?
C8 C9 1.384(12) . ?
C8 H8A 0.9500 . ?
C9 C10 1.401(12) . ?
C9 H9A 0.9500 . ?
C10 C11 1.396(11) . ?
C10 H10A 0.9500 . ?
C11 C12 1.468(11) . ?
C12 C13 1.378(11) . ?
C13 C14 1.395(12) . ?
C13 H13A 0.9500 . ?
C14 C15 1.379(12) . ?
C14 H14A 0.9500 . ?
C15 C16 1.390(11) . ?
C15 H15A 0.9500 . ?
C17 C22 1.376(12) . ?
C17 C18 1.385(12) . ?
C18 C19 1.365(13) . ?
C18 H18A 0.9500 . ?
C19 C20 1.386(14) . ?
C19 H19A 0.9500 . ?
C20 C21 1.364(15) . ?
C20 H20A 0.9500 . ?
C21 C22 1.397(14) . ?
C21 H21A 0.9500 . ?
C22 H22A 0.9500 . ?
C23 C28 1.384(14) . ?
C23 C24 1.392(13) . ?
C24 C25 1.374(17) . ?
C24 H24A 0.9500 . ?
C25 C26 1.42(2) . ?
C25 H25A 0.9500 . ?
C26 C27 1.367(17) . ?
C26 H26A 0.9500 . ?
C27 C28 1.387(15) . ?
C27 H27A 0.9500 . ?
C28 H28A 0.9500 . ?
C29 C30 1.354(12) . ?
C30 C31 1.392(13) . ?
C30 H30A 0.9500 . ?
C31 C32 1.368(13) . ?
C31 H31A 0.9500 . ?
C32 C33 1.401(11) . ?
C32 H32A 0.9500 . ?
C33 C34 1.474(11) . ?
C34 C35 1.383(11) . ?
C35 C36 1.368(12) . ?
C35 H35A 0.9500 . ?
C36 C37 1.374(11) . ?
C36 H36A 0.9500 . ?
C37 C38 1.388(12) . ?
C37 H37A 0.9500 . ?
C39 C44 1.390(13) . ?
C39 C40 1.403(14) . ?
C40 C41 1.391(14) . ?
C40 H40A 0.9500 . ?
C41 C42 1.385(17) . ?
C41 H41A 0.9500 . ?
C42 C43 1.374(18) . ?
C42 H42A 0.9500 . ?
C43 C44 1.377(14) . ?
C43 H43A 0.9500 . ?
C44 H44A 0.9500 . ?
P3 F2 1.571(7) . ?
P3 F1 1.576(6) . ?
P3 F6 1.582(7) . ?
P3 F3 1.583(6) . ?
P3 F5 1.595(7) . ?
P3 F4 1.608(7) . ?
C100 Cl1 1.748(11) . ?
C100 Cl2 1.750(11) . ?
C100 Cl3 1.754(12) . ?
C100 H10B 1.0000 . ?
C101 Cl6B 1.746(10) . ?
C101 Cl5 1.747(10) . ?
C101 Cl4 1.754(9) . ?
C101 Cl6A 1.781(10) . ?
C101 H10C 0.9994 . ?
C102 Cl9B 1.71(3) . ?
C102 Cl8B 1.72(3) . ?
C102 Cl7 1.740(14) . ?
C102 Cl8A 1.75(2) . ?
C102 Cl9A 1.787(16) . ?
C102 H102 1.0000 . ?
C104 Cl12 1.731(12) . ?
C104 Cl11 1.744(12) . ?
C104 Cl10 1.756(11) . ?
C104 Cl13 1.799(12) . ?
C104 H104 1.0000 . ?
C105 Cl17 1.726(9) . ?
C105 Cl16 1.750(9) . ?
C105 Cl18 1.765(9) . ?
C105 Cl15 1.779(9) . ?
C105 H105 1.2414 . ?
Cl17 Cl18 0.559(17) . ?
C106 Cl14 1.767(17) 2 ?
C106 Cl14 1.767(17) 3 ?
C106 Cl14 1.767(17) . ?
C106 H106 1.0000 . ?
C107 Cl14 1.741(19) . ?
C107 Cl14 1.741(19) 2 ?
C107 Cl14 1.741(19) 3 ?
C107 H107 1.0000 . ?

loop_
_geom_torsion_atom_site_label_1
_geom_torsion_atom_site_label_2
_geom_torsion_atom_site_label_3
_geom_torsion_atom_site_label_4
_geom_torsion
_geom_torsion_site_symmetry_1
_geom_torsion_site_symmetry_2
_geom_torsion_site_symmetry_3
_geom_torsion_site_symmetry_4
_geom_torsion_publ_flag
C23 Se3 O2 Ru1 -135.3(4) . . . . ?
C29 Se3 O2 Ru1 -35.0(4) . . . . ?
N1 Ru1 O2 Se3 -160.7(3) . . . . ?
N2 Ru1 O2 Se3 26.6(3) . . . . ?
N4 Ru1 O2 Se3 -80.9(3) . . . . ?
O1 Ru1 O2 Se3 112.9(3) . . . . ?
N3 Ru1 O2 Se3 46.3(10) . . . . ?
C1 Se1 O1 Ru1 -132.0(3) . . . . ?
C7 Se1 O1 Ru1 -32.5(4) . . . . ?
N1 Ru1 O1 Se1 25.6(3) . . . . ?
N2 Ru1 O1 Se1 -163.1(3) . . . . ?
N4 Ru1 O1 Se1 46.8(11) . . . . ?
O2 Ru1 O1 Se1 110.6(3) . . . . ?
N3 Ru1 O1 Se1 -83.9(3) . . . . ?
N2 Ru1 N1 C7 -53.7(16) . . . . ?
N4 Ru1 N1 C7 179.5(7) . . . . ?
O1 Ru1 N1 C7 -6.1(6) . . . . ?
O2 Ru1 N1 C7 -92.3(6) . . . . ?
N3 Ru1 N1 C7 80.2(7) . . . . ?
N2 Ru1 N1 C11 113.9(13) . . . . ?
N4 Ru1 N1 C11 -12.9(6) . . . . ?
O1 Ru1 N1 C11 161.5(6) . . . . ?
O2 Ru1 N1 C11 75.3(6) . . . . ?
N3 Ru1 N1 C11 -112.2(6) . . . . ?
N1 Ru1 N2 C33 125.3(13) . . . . ?
N4 Ru1 N2 C33 -110.2(6) . . . . ?
O1 Ru1 N2 C33 77.8(6) . . . . ?
O2 Ru1 N2 C33 163.9(6) . . . . ?
N3 Ru1 N2 C33 -10.8(6) . . . . ?
N1 Ru1 N2 C29 -43.5(16) . . . . ?
N4 Ru1 N2 C29 80.9(7) . . . . ?
O1 Ru1 N2 C29 -91.1(6) . . . . ?
O2 Ru1 N2 C29 -5.0(6) . . . . ?
N3 Ru1 N2 C29 -179.7(7) . . . . ?
N1 Ru1 N3 C38 12.7(7) . . . . ?
N2 Ru1 N3 C38 -176.0(7) . . . . ?
N4 Ru1 N3 C38 -70.5(7) . . . . ?
O1 Ru1 N3 C38 97.7(7) . . . . ?
O2 Ru1 N3 C38 164.0(8) . . . . ?
N1 Ru1 N3 C34 -163.0(5) . . . . ?
N2 Ru1 N3 C34 8.4(5) . . . . ?
N4 Ru1 N3 C34 113.9(5) . . . . ?
O1 Ru1 N3 C34 -78.0(5) . . . . ?
O2 Ru1 N3 C34 -11.6(12) . . . . ?
N1 Ru1 N4 C16 -174.3(8) . . . . ?
N2 Ru1 N4 C16 15.5(8) . . . . ?
O1 Ru1 N4 C16 164.2(8) . . . . ?
O2 Ru1 N4 C16 100.5(8) . . . . ?
N3 Ru1 N4 C16 -66.7(8) . . . . ?
N1 Ru1 N4 C12 10.6(5) . . . . ?
N2 Ru1 N4 C12 -159.6(5) . . . . ?
O1 Ru1 N4 C12 -10.9(13) . . . . ?
O2 Ru1 N4 C12 -74.5(6) . . . . ?
N3 Ru1 N4 C12 118.3(5) . . . . ?
O1 Se1 C1 C2 35.5(7) . . . . ?
C7 Se1 C1 C2 -63.5(7) . . . . ?
O1 Se1 C1 C6 -137.0(7) . . . . ?
C7 Se1 C1 C6 124.0(7) . . . . ?
C6 C1 C2 C3 -0.6(13) . . . . ?
Se1 C1 C2 C3 -172.8(7) . . . . ?
C1 C2 C3 C4 2.0(14) . . . . ?
C2 C3 C4 C5 -2.7(15) . . . . ?
C3 C4 C5 C6 2.0(15) . . . . ?
C2 C1 C6 C5 -0.1(13) . . . . ?
Se1 C1 C6 C5 172.1(7) . . . . ?
C4 C5 C6 C1 -0.6(14) . . . . ?
C11 N1 C7 C8 0.5(12) . . . . ?
Ru1 N1 C7 C8 167.9(7) . . . . ?
C11 N1 C7 Se1 179.5(6) . . . . ?
Ru1 N1 C7 Se1 -13.2(8) . . . . ?
O1 Se1 C7 N1 28.9(6) . . . . ?
C1 Se1 C7 N1 128.2(6) . . . . ?
O1 Se1 C7 C8 -152.2(7) . . . . ?
C1 Se1 C7 C8 -52.8(8) . . . . ?
N1 C7 C8 C9 -1.7(13) . . . . ?
Se1 C7 C8 C9 179.5(6) . . . . ?
C7 C8 C9 C10 2.2(13) . . . . ?
C8 C9 C10 C11 -1.5(13) . . . . ?
C7 N1 C11 C10 0.2(11) . . . . ?
Ru1 N1 C11 C10 -168.0(6) . . . . ?
C7 N1 C11 C12 -179.2(7) . . . . ?
Ru1 N1 C11 C12 12.6(9) . . . . ?
C9 C10 C11 N1 0.3(12) . . . . ?
C9 C10 C11 C12 179.6(8) . . . . ?
C16 N4 C12 C13 -2.4(12) . . . . ?
Ru1 N4 C12 C13 173.5(7) . . . . ?
C16 N4 C12 C11 176.9(7) . . . . ?
Ru1 N4 C12 C11 -7.3(9) . . . . ?
N1 C11 C12 C13 176.3(8) . . . . ?
C10 C11 C12 C13 -3.1(13) . . . . ?
N1 C11 C12 N4 -3.0(10) . . . . ?
C10 C11 C12 N4 177.6(8) . . . . ?
N4 C12 C13 C14 1.2(13) . . . . ?
C11 C12 C13 C14 -178.0(8) . . . . ?
C12 C13 C14 C15 -0.1(14) . . . . ?
C13 C14 C15 C16 0.3(14) . . . . ?
C12 N4 C16 C15 2.6(13) . . . . ?
Ru1 N4 C16 C15 -172.3(7) . . . . ?
C12 N4 C16 Se2 -175.3(6) . . . . ?
Ru1 N4 C16 Se2 9.8(10) . . . . ?
C14 C15 C16 N4 -1.6(15) . . . . ?
C14 C15 C16 Se2 176.2(7) . . . . ?
C17 Se2 C16 N4 -171.2(7) . . . . ?
C17 Se2 C16 C15 10.9(9) . . . . ?
C16 Se2 C17 C22 -107.0(7) . . . . ?
C16 Se2 C17 C18 76.2(7) . . . . ?
C22 C17 C18 C19 -2.2(13) . . . . ?
Se2 C17 C18 C19 174.7(7) . . . . ?
C17 C18 C19 C20 0.8(14) . . . . ?
C18 C19 C20 C21 1.0(15) . . . . ?
C19 C20 C21 C22 -1.4(17) . . . . ?
C18 C17 C22 C21 1.7(14) . . . . ?
Se2 C17 C22 C21 -175.1(8) . . . . ?
C20 C21 C22 C17 0.0(16) . . . . ?
O2 Se3 C23 C28 40.8(8) . . . . ?
C29 Se3 C23 C28 -58.9(8) . . . . ?
O2 Se3 C23 C24 -131.6(7) . . . . ?
C29 Se3 C23 C24 128.8(7) . . . . ?
C28 C23 C24 C25 -0.9(15) . . . . ?
Se3 C23 C24 C25 171.3(8) . . . . ?
C23 C24 C25 C26 1.7(16) . . . . ?
C24 C25 C26 C27 -0.9(17) . . . . ?
C25 C26 C27 C28 -0.8(17) . . . . ?
C24 C23 C28 C27 -0.7(15) . . . . ?
Se3 C23 C28 C27 -172.9(8) . . . . ?
C26 C27 C28 C23 1.6(16) . . . . ?
C33 N2 C29 C30 0.5(12) . . . . ?
Ru1 N2 C29 C30 169.2(7) . . . . ?
C33 N2 C29 Se3 175.6(6) . . . . ?
Ru1 N2 C29 Se3 -15.6(8) . . . . ?
O2 Se3 C29 C30 -153.1(8) . . . . ?
C23 Se3 C29 C30 -53.8(9) . . . . ?
O2 Se3 C29 N2 32.0(6) . . . . ?
C23 Se3 C29 N2 131.2(6) . . . . ?
N2 C29 C30 C31 -2.4(14) . . . . ?
Se3 C29 C30 C31 -176.7(7) . . . . ?
C29 C30 C31 C32 2.7(15) . . . . ?
C30 C31 C32 C33 -1.3(15) . . . . ?
C29 N2 C33 C32 1.1(12) . . . . ?
Ru1 N2 C33 C32 -168.3(6) . . . . ?
C29 N2 C33 C34 -179.6(7) . . . . ?
Ru1 N2 C33 C34 11.0(9) . . . . ?
C31 C32 C33 N2 -0.7(13) . . . . ?
C31 C32 C33 C34 -179.9(9) . . . . ?
C38 N3 C34 C35 0.0(11) . . . . ?
Ru1 N3 C34 C35 176.3(6) . . . . ?
C38 N3 C34 C33 178.4(7) . . . . ?
Ru1 N3 C34 C33 -5.3(8) . . . . ?
N2 C33 C34 N3 -3.3(10) . . . . ?
C32 C33 C34 N3 176.0(8) . . . . ?
N2 C33 C34 C35 175.2(7) . . . . ?
C32 C33 C34 C35 -5.6(13) . . . . ?
N3 C34 C35 C36 1.4(13) . . . . ?
C33 C34 C35 C36 -177.0(8) . . . . ?
C34 C35 C36 C37 -1.8(13) . . . . ?
C35 C36 C37 C38 0.8(13) . . . . ?
C34 N3 C38 C37 -1.0(11) . . . . ?
Ru1 N3 C38 C37 -176.5(6) . . . . ?
C34 N3 C38 Se4 177.7(5) . . . . ?
Ru1 N3 C38 Se4 2.2(9) . . . . ?
C36 C37 C38 N3 0.7(13) . . . . ?
C36 C37 C38 Se4 -178.0(6) . . . . ?
C39 Se4 C38 N3 -175.2(6) . . . . ?
C39 Se4 C38 C37 3.6(8) . . . . ?
C38 Se4 C39 C44 -92.3(7) . . . . ?
C38 Se4 C39 C40 88.3(7) . . . . ?
C44 C39 C40 C41 0.5(13) . . . . ?
Se4 C39 C40 C41 180.0(7) . . . . ?
C39 C40 C41 C42 0.2(14) . . . . ?
C40 C41 C42 C43 -0.7(16) . . . . ?
C41 C42 C43 C44 0.6(17) . . . . ?
C42 C43 C44 C39 0.2(16) . . . . ?
C40 C39 C44 C43 -0.7(14) . . . . ?
Se4 C39 C44 C43 179.9(7) . . . . ?
Cl16 C105 Cl17 Cl18 177(2) . . . . ?
Cl15 C105 Cl17 Cl18 -66(3) . . . . ?
Cl16 C105 Cl18 Cl17 -4(3) . . . . ?
Cl15 C105 Cl18 Cl17 120(2) . . . . ?
Cl14 C107 Cl14 C106 65(3) 2 . . . ?
Cl14 C107 Cl14 C106 -65(3) 3 . . . ?
Cl14 C106 Cl14 C107 -61(2) 2 . . . ?
Cl14 C106 Cl14 C107 61(2) 3 . . . ?
